data_7120254
loop_
_publ_author_name
'Zhang, Junliang'
'Xu, Bing'
'Zhang, Zhan-Ming'
'Liu, Bing'
'Xu, Shan'
'Zhou, Lu-Jia'

_publ_section_title
;
 Copper(I)-Catalyzed Asymmetric Exo-selective [3+2] Cycloaddition of
 Azomethine Ylides with \b-Trifluoromethyl \b, \b-Disubstituted Enones
;
_journal_name_full 'Chem. Commun.'
_journal_paper_doi 10.1039/C7CC03015K
_journal_year 2017
_chemical_absolute_configuration ad
_chemical_formula_sum 'C21 H16 Br Cl F3 N O4'
_chemical_formula_weight 518.71
_chemical_name_systematic
; 
 ? 
;
_space_group_IT_number 4
_symmetry_cell_setting monoclinic
_symmetry_space_group_name_Hall 'P 2yb'
_symmetry_space_group_name_H-M 'P 1 21 1'
_atom_sites_solution_hydrogens geom
_atom_sites_solution_primary direct
_atom_sites_solution_secondary difmap
_audit_creation_method SHELXL-97
_audit_update_record
;
2017-06-05 deposited with the CCDC.
2017-06-07 downloaded from the CCDC.
;
_cell_angle_alpha 90.00
_cell_angle_beta 104.961(2)
_cell_angle_gamma 90.00
_cell_formula_units_Z 8
_cell_length_a 18.4648(12)
_cell_length_b 10.5267(7)
_cell_length_c 22.6707(15)
_cell_measurement_reflns_used 6254
_cell_measurement_temperature 296(2)
_cell_measurement_theta_max 20.91
_cell_measurement_theta_min 2.23
_cell_volume 4257.2(5)
_computing_structure_refinement 'SHELXL-97 (Sheldrick, 2008)'
_computing_structure_solution 'SHELXS-97 (Sheldrick, 2008)'
_diffrn_ambient_temperature 296(2)
_diffrn_measured_fraction_theta_full 0.998
_diffrn_measured_fraction_theta_max 0.998
_diffrn_measurement_device_type 'Bruker Apex II CCD'
_diffrn_radiation_monochromator graphite
_diffrn_radiation_source 'fine-focus sealed tube'
_diffrn_radiation_type MoK\a
_diffrn_radiation_wavelength 0.71073
_diffrn_reflns_av_R_equivalents 0.1196
_diffrn_reflns_av_sigmaI/netI 0.1283
_diffrn_reflns_limit_h_max 21
_diffrn_reflns_limit_h_min -21
_diffrn_reflns_limit_k_max 12
_diffrn_reflns_limit_k_min -12
_diffrn_reflns_limit_l_max 26
_diffrn_reflns_limit_l_min -26
_diffrn_reflns_number 49853
_diffrn_reflns_theta_full 25.01
_diffrn_reflns_theta_max 25.01
_diffrn_reflns_theta_min 0.93
_exptl_absorpt_coefficient_mu 2.111
_exptl_absorpt_correction_T_max 0.6655
_exptl_absorpt_correction_T_min 0.5089
_exptl_absorpt_correction_type multi-scan
_exptl_absorpt_process_details sadabs
_exptl_crystal_colour colorless
_exptl_crystal_density_diffrn 1.619
_exptl_crystal_density_method 'not measured'
_exptl_crystal_description block
_exptl_crystal_F_000 2080
_exptl_crystal_size_max 0.37
_exptl_crystal_size_mid 0.22
_exptl_crystal_size_min 0.21
_refine_diff_density_max 0.424
_refine_diff_density_min -0.786
_refine_diff_density_rms 0.078
_refine_ls_abs_structure_details 'Flack H D (1983), Acta Cryst. A39, 876-881'
_refine_ls_abs_structure_Flack 0.015(7)
_refine_ls_extinction_method none
_refine_ls_goodness_of_fit_ref 1.032
_refine_ls_hydrogen_treatment constr
_refine_ls_matrix_type full
_refine_ls_number_parameters 1117
_refine_ls_number_reflns 14499
_refine_ls_number_restraints 1
_refine_ls_restrained_S_all 1.032
_refine_ls_R_factor_all 0.0977
_refine_ls_R_factor_gt 0.0591
_refine_ls_shift/su_max 0.002
_refine_ls_shift/su_mean 0.000
_refine_ls_structure_factor_coef Fsqd
_refine_ls_weighting_details 'calc w=1/[\s^2^(Fo^2^)+(0.0258P)^2^+0.8440P] where P=(Fo^2^+2Fc^2^)/3'
_refine_ls_weighting_scheme calc
_refine_ls_wR_factor_gt 0.1188
_refine_ls_wR_factor_ref 0.1372
_reflns_number_gt 10098
_reflns_number_total 14499
_reflns_threshold_expression >2sigma(I)
_cod_data_source_file c7cc03015k2.cif
_cod_data_source_block z
_cod_depositor_comments
;
The following automatic conversions were performed:

'_symmetry_cell_setting' value 'Monoclinic' changed to 'monoclinic'
according to
/home/data/users/saulius/crontab/automatic-downloads/rss-feeds/RSC/lib/dictionaries/cif_core.dic
dictionary named 'cif_core.dic' version 2.4.2 from 2011-04-26.

Automatic conversion script
Id: cif_fix_values 4973 2017-02-22 13:04:09Z antanas 
;
_cod_original_sg_symbol_H-M P2(1)
_cod_database_code 7120254

loop_
_symmetry_equiv_pos_as_xyz
'x, y, z'
'-x, y+1/2, -z'

loop_
_atom_site_label
_atom_site_type_symbol
_atom_site_fract_x
_atom_site_fract_y
_atom_site_fract_z
_atom_site_U_iso_or_equiv
_atom_site_adp_type
_atom_site_occupancy
_atom_site_symmetry_multiplicity
_atom_site_calc_flag
_atom_site_refinement_flags
Br1 Br 0.76458(4) 0.49099(7) 0.77648(3) 0.0415(2) Uani 1 1 d .
Cl1 Cl 0.86799(14) -0.2820(2) 1.14599(11) 0.0647(6) Uani 1 1 d .
O1 O 1.1504(3) 0.5831(7) 1.0740(2) 0.0664(19) Uani 1 1 d .
O2 O 1.1475(2) 0.5779(5) 1.17198(18) 0.0333(11) Uani 1 1 d .
O3 O 0.8530(3) 0.3456(5) 1.1338(3) 0.0494(14) Uani 1 1 d .
O4 O 0.9867(3) 0.6444(5) 1.0291(2) 0.0408(13) Uani 1 1 d .
N1 N 0.9896(3) 0.5408(5) 1.0591(2) 0.0289(14) Uani 1 1 d .
F1 F 1.0593(2) 0.1626(4) 1.1481(2) 0.0474(11) Uani 1 1 d .
F2 F 1.1479(2) 0.3000(4) 1.17329(18) 0.0445(11) Uani 1 1 d .
F3 F 1.0998(2) 0.2558(4) 1.07914(18) 0.0475(11) Uani 1 1 d .
C1 C 0.8089(4) 0.4712(7) 0.8617(3) 0.0344(18) Uani 1 1 d .
C2 C 0.8763(4) 0.4102(6) 0.8808(3) 0.0325(17) Uani 1 1 d .
H2A H 0.8984 0.3732 0.8525 0.039 Uiso 1 1 calc R
C3 C 0.9113(4) 0.4039(7) 0.9422(3) 0.0355(18) Uani 1 1 d .
H3A H 0.9574 0.3633 0.9554 0.043 Uiso 1 1 calc R
C4 C 0.8786(3) 0.4571(6) 0.9841(3) 0.0235(15) Uani 1 1 d .
C5 C 0.8081(3) 0.5133(7) 0.9643(3) 0.0295(16) Uani 1 1 d .
H5A H 0.7843 0.5467 0.9923 0.035 Uiso 1 1 calc R
C6 C 0.7739(4) 0.5189(7) 0.9020(3) 0.0354(18) Uani 1 1 d .
H6A H 0.7268 0.5557 0.8883 0.042 Uiso 1 1 calc R
C7 C 1.0456(3) 0.4941(7) 1.0998(3) 0.0270(15) Uani 1 1 d .
C8 C 1.0254(3) 0.3749(6) 1.1290(3) 0.0242(15) Uani 1 1 d .
C9 C 0.9491(3) 0.3370(6) 1.0822(3) 0.0228(14) Uani 1 1 d .
H9A H 0.9591 0.2776 1.0520 0.027 Uiso 1 1 calc R
C10 C 0.9191(4) 0.4628(6) 1.0506(3) 0.0257(15) Uani 1 1 d .
H10A H 0.8864 0.5030 1.0730 0.031 Uiso 1 1 calc R
C11 C 0.8919(4) 0.2786(7) 1.1123(3) 0.0306(17) Uani 1 1 d .
C12 C 0.8889(4) 0.1382(7) 1.1192(3) 0.0283(16) Uani 1 1 d .
C13 C 0.9047(4) 0.0523(7) 1.0771(3) 0.0401(19) Uani 1 1 d .
H13A H 0.9192 0.0825 1.0433 0.048 Uiso 1 1 calc R
C14 C 0.8989(4) -0.0765(7) 1.0852(4) 0.043(2) Uani 1 1 d .
H14A H 0.9092 -0.1336 1.0571 0.051 Uiso 1 1 calc R
C15 C 0.8774(4) -0.1196(7) 1.1357(4) 0.0375(18) Uani 1 1 d .
C16 C 0.8629(4) -0.0381(7) 1.1777(4) 0.044(2) Uani 1 1 d .
H16A H 0.8503 -0.0691 1.2122 0.053 Uiso 1 1 calc R
C17 C 0.8669(4) 0.0917(7) 1.1687(3) 0.0363(18) Uani 1 1 d .
H17A H 0.8547 0.1478 1.1963 0.044 Uiso 1 1 calc R
C18 C 1.0173(4) 0.4017(7) 1.1939(3) 0.0305(17) Uani 1 1 d .
H18A H 1.0653 0.4241 1.2201 0.046 Uiso 1 1 calc R
H18B H 0.9988 0.3271 1.2095 0.046 Uiso 1 1 calc R
H18C H 0.9829 0.4705 1.1925 0.046 Uiso 1 1 calc R
C19 C 1.0819(4) 0.2725(6) 1.1319(3) 0.0284(16) Uani 1 1 d .
C20 C 1.1207(4) 0.5565(7) 1.1129(3) 0.0341(17) Uani 1 1 d .
C21 C 1.2242(4) 0.6302(8) 1.1898(3) 0.0408(19) Uani 1 1 d .
H21A H 1.2393 0.6421 1.2332 0.061 Uiso 1 1 calc R
H21B H 1.2252 0.7104 1.1698 0.061 Uiso 1 1 calc R
H21C H 1.2580 0.5722 1.1778 0.061 Uiso 1 1 calc R
Br3 Br 1.77742(5) 0.86549(9) 1.68297(4) 0.0600(3) Uani 1 1 d .
Cl3 Cl 1.57651(16) 0.1256(2) 1.32326(11) 0.0693(7) Uani 1 1 d .
F7 F 1.3071(2) 0.7061(4) 1.34604(19) 0.0463(11) Uani 1 1 d .
F8 F 1.3931(2) 0.5693(4) 1.3459(2) 0.0523(12) Uani 1 1 d .
F9 F 1.3795(2) 0.6435(4) 1.43068(19) 0.0493(12) Uani 1 1 d .
O9 O 1.3077(3) 0.9987(6) 1.3598(2) 0.0560(16) Uani 1 1 d .
O10 O 1.3344(3) 0.9610(5) 1.4586(2) 0.0443(14) Uani 1 1 d .
O11 O 1.5846(3) 0.7574(5) 1.3283(2) 0.0342(12) Uani 1 1 d .
O12 O 1.4937(3) 1.0409(4) 1.4711(2) 0.0371(12) Uani 1 1 d .
N3 N 1.4835(3) 0.9409(5) 1.4390(2) 0.0273(13) Uani 1 1 d .
C43 C 1.5577(4) 0.4990(7) 1.2931(3) 0.0369(17) Uani 1 1 d .
H43A H 1.5542 0.5539 1.2603 0.044 Uiso 1 1 calc R
C44 C 1.5615(4) 0.3685(8) 1.2855(3) 0.046(2) Uani 1 1 d .
H44A H 1.5591 0.3355 1.2470 0.055 Uiso 1 1 calc R
C45 C 1.5688(5) 0.2887(7) 1.3337(4) 0.044(2) Uani 1 1 d .
C46 C 1.5714(4) 0.3341(7) 1.3906(3) 0.0390(18) Uani 1 1 d .
H46A H 1.5783 0.2786 1.4235 0.047 Uiso 1 1 calc R
C47 C 1.5638(4) 0.4621(7) 1.3991(3) 0.0365(18) Uani 1 1 d .
H47A H 1.5617 0.4920 1.4372 0.044 Uiso 1 1 calc R
C48 C 1.5593(4) 0.5471(6) 1.3520(3) 0.0270(16) Uani 1 1 d .
C49 C 1.5557(4) 0.6877(6) 1.3578(3) 0.0272(16) Uani 1 1 d .
C50 C 1.5149(3) 0.7416(6) 1.4031(3) 0.0253(15) Uani 1 1 d .
H50A H 1.5143 0.6790 1.4350 0.030 Uiso 1 1 calc R
C51 C 1.4321(3) 0.7815(6) 1.3688(3) 0.0242(15) Uani 1 1 d .
C52 C 1.4197(4) 0.8924(6) 1.4077(3) 0.0247(15) Uani 1 1 d .
C53 C 1.5501(3) 0.8660(6) 1.4318(3) 0.0248(15) Uani 1 1 d .
H53A H 1.5720 0.9099 1.4025 0.030 Uiso 1 1 calc R
C54 C 1.6084(3) 0.8557(6) 1.4914(3) 0.0285(15) Uani 1 1 d .
C55 C 1.5888(4) 0.8070(6) 1.5423(3) 0.0302(16) Uani 1 1 d .
H55A H 1.5409 0.7743 1.5382 0.036 Uiso 1 1 calc R
C56 C 1.6395(4) 0.8068(7) 1.5987(3) 0.0367(18) Uani 1 1 d .
H56A H 1.6263 0.7748 1.6328 0.044 Uiso 1 1 calc R
C57 C 1.7114(4) 0.8560(8) 1.6037(3) 0.0402(19) Uani 1 1 d .
C58 C 1.7329(4) 0.8979(7) 1.5542(3) 0.0379(19) Uani 1 1 d .
H58A H 1.7817 0.9258 1.5581 0.045 Uiso 1 1 calc R
C59 C 1.6809(4) 0.8986(7) 1.4976(3) 0.0333(17) Uani 1 1 d .
H59A H 1.6949 0.9282 1.4635 0.040 Uiso 1 1 calc R
C60 C 1.4202(4) 0.8187(7) 1.3025(3) 0.0328(17) Uani 1 1 d .
H60A H 1.3686 0.8417 1.2858 0.049 Uiso 1 1 calc R
H60B H 1.4326 0.7483 1.2801 0.049 Uiso 1 1 calc R
H60C H 1.4517 0.8897 1.2997 0.049 Uiso 1 1 calc R
C61 C 1.2650(5) 1.0257(8) 1.4625(4) 0.050(2) Uani 1 1 d .
H61A H 1.2610 1.0232 1.5038 0.075 Uiso 1 1 calc R
H61B H 1.2226 0.9835 1.4363 0.075 Uiso 1 1 calc R
H61C H 1.2662 1.1125 1.4498 0.075 Uiso 1 1 calc R
C62 C 1.3482(4) 0.9568(6) 1.4055(3) 0.0310(17) Uani 1 1 d .
C63 C 1.3778(4) 0.6750(7) 1.3730(3) 0.0343(18) Uani 1 1 d .
Br4 Br 1.33955(6) 0.33924(9) 2.18507(4) 0.0608(3) Uani 1 1 d .
Br2 Br 1.08495(7) 0.73576(9) 1.27271(4) 0.0759(4) Uani 1 1 d .
Cl2 Cl 1.21488(15) 1.5141(2) 1.64184(12) 0.0746(8) Uani 1 1 d .
F4 F 1.0368(3) 1.0689(4) 1.6481(2) 0.0641(14) Uani 1 1 d .
F5 F 0.9549(2) 0.9741(5) 1.57719(18) 0.0593(14) Uani 1 1 d .
F6 F 0.9641(2) 0.9277(4) 1.67043(19) 0.0424(11) Uani 1 1 d .
O5 O 1.2345(3) 0.8847(5) 1.6281(2) 0.0449(13) Uani 1 1 d .
O6 O 0.8997(3) 0.6508(6) 1.5833(2) 0.0574(16) Uani 1 1 d .
O7 O 0.9758(3) 0.6452(5) 1.6774(2) 0.0381(12) Uani 1 1 d .
O8 O 1.0316(3) 0.5846(5) 1.5301(2) 0.0406(13) Uani 1 1 d .
N2 N 1.0500(3) 0.6880(5) 1.5589(2) 0.0313(14) Uani 1 1 d .
C22 C 1.1089(4) 0.7697(6) 1.4815(3) 0.0302(17) Uani 1 1 d .
C23 C 1.0500(5) 0.8283(7) 1.4400(3) 0.0400(19) Uani 1 1 d .
H23A H 1.0144 0.8732 1.4540 0.048 Uiso 1 1 calc R
C24 C 1.0439(5) 0.8208(8) 1.3782(3) 0.045(2) Uani 1 1 d .
H24A H 1.0038 0.8595 1.3507 0.054 Uiso 1 1 calc R
C25 C 1.0968(6) 0.7561(8) 1.3572(3) 0.050(2) Uani 1 1 d .
C26 C 1.1574(5) 0.6999(7) 1.3975(4) 0.045(2) Uani 1 1 d .
H26A H 1.1938 0.6569 1.3837 0.054 Uiso 1 1 calc R
C27 C 1.1620(4) 0.7096(7) 1.4588(3) 0.0397(19) Uani 1 1 d .
H27A H 1.2032 0.6738 1.4863 0.048 Uiso 1 1 calc R
C28 C 1.0214(4) 0.7357(7) 1.6014(3) 0.0282(15) Uani 1 1 d .
C29 C 1.0609(3) 0.8564(6) 1.6278(3) 0.0245(14) Uani 1 1 d .
C30 C 1.1045(3) 0.8915(6) 1.5786(3) 0.0243(15) Uani 1 1 d .
H30A H 1.0741 0.9494 1.5483 0.029 Uiso 1 1 calc R
C31 C 1.1137(4) 0.7649(6) 1.5484(3) 0.0283(16) Uani 1 1 d .
H31A H 1.1612 0.7257 1.5701 0.034 Uiso 1 1 calc R
C32 C 1.1798(4) 0.9524(6) 1.6078(3) 0.0277(16) Uani 1 1 d .
C33 C 1.1877(4) 1.0936(6) 1.6133(3) 0.0291(16) Uani 1 1 d .
C34 C 1.2412(4) 1.1413(7) 1.6628(3) 0.0403(19) Uani 1 1 d .
H34A H 1.2733 1.0859 1.6891 0.048 Uiso 1 1 calc R
C35 C 1.2473(4) 1.2710(8) 1.6737(4) 0.049(2) Uani 1 1 d .
H35A H 1.2800 1.3033 1.7088 0.059 Uiso 1 1 calc R
C36 C 1.2034(4) 1.3501(7) 1.6309(3) 0.0388(18) Uani 1 1 d .
C37 C 1.1524(4) 1.3061(7) 1.5801(3) 0.043(2) Uani 1 1 d .
H37A H 1.1240 1.3624 1.5517 0.051 Uiso 1 1 calc R
C38 C 1.1438(4) 1.1757(6) 1.5715(3) 0.0335(18) Uani 1 1 d .
H38A H 1.1086 1.1439 1.5377 0.040 Uiso 1 1 calc R
C39 C 1.1127(4) 0.8346(7) 1.6932(3) 0.0344(17) Uani 1 1 d .
H39A H 1.0826 0.8133 1.7206 0.052 Uiso 1 1 calc R
H39B H 1.1406 0.9107 1.7071 0.052 Uiso 1 1 calc R
H39C H 1.1469 0.7662 1.6922 0.052 Uiso 1 1 calc R
C40 C 1.0039(4) 0.9565(7) 1.6302(3) 0.0344(18) Uani 1 1 d .
C41 C 0.9583(5) 0.6718(7) 1.6187(3) 0.0387(19) Uani 1 1 d .
C42 C 0.9162(4) 0.5904(7) 1.7013(4) 0.043(2) Uani 1 1 d .
H42A H 0.9350 0.5748 1.7443 0.064 Uiso 1 1 calc R
H42B H 0.8997 0.5119 1.6807 0.064 Uiso 1 1 calc R
H42C H 0.8749 0.6486 1.6947 0.064 Uiso 1 1 calc R
Cl4 Cl 1.30546(14) 1.0620(2) 1.83017(11) 0.0665(7) Uani 1 1 d .
O13 O 1.6395(3) 0.2368(6) 1.9578(2) 0.0457(13) Uani 1 1 d .
O14 O 1.6026(3) 0.1983(6) 1.8577(2) 0.0588(17) Uani 1 1 d .
O15 O 1.3064(3) 0.4302(5) 1.8269(2) 0.0407(13) Uani 1 1 d .
O16 O 1.4899(3) 0.1528(4) 1.9732(2) 0.0379(12) Uani 1 1 d .
F10 F 1.5883(2) 0.4864(4) 1.8394(2) 0.0496(11) Uani 1 1 d .
F11 F 1.5749(2) 0.5470(4) 1.9257(2) 0.0500(12) Uani 1 1 d .
F12 F 1.5012(2) 0.6193(4) 1.8430(2) 0.0476(11) Uani 1 1 d .
N4 N 1.4786(3) 0.2517(5) 1.9406(2) 0.0269(13) Uani 1 1 d .
C64 C 1.4413(4) 0.3836(6) 2.0443(3) 0.0291(16) Uani 1 1 d .
H64A H 1.4874 0.4118 2.0401 0.035 Uiso 1 1 calc R
C65 C 1.4258(4) 0.3865(7) 2.1002(3) 0.0312(17) Uani 1 1 d .
H65A H 1.4619 0.4157 2.1341 0.037 Uiso 1 1 calc R
C66 C 1.3573(4) 0.3467(7) 2.1069(3) 0.0394(18) Uani 1 1 d .
C67 C 1.3025(4) 0.3090(8) 2.0565(4) 0.042(2) Uani 1 1 d .
H67A H 1.2548 0.2888 2.0602 0.051 Uiso 1 1 calc R
C68 C 1.3185(4) 0.3013(7) 2.0005(3) 0.0363(18) Uani 1 1 d .
H68A H 1.2824 0.2709 1.9669 0.044 Uiso 1 1 calc R
C69 C 1.3875(3) 0.3382(6) 1.9939(3) 0.0236(14) Uani 1 1 d .
C70 C 1.4057(3) 0.3250(6) 1.9334(3) 0.0259(15) Uani 1 1 d .
H70A H 1.3651 0.2786 1.9053 0.031 Uiso 1 1 calc R
C71 C 1.5193(4) 0.2990(7) 1.9076(3) 0.0301(16) Uani 1 1 d .
C72 C 1.4820(3) 0.4083(6) 1.8682(3) 0.0248(15) Uani 1 1 d .
C73 C 1.4213(4) 0.4471(6) 1.9023(3) 0.0256(15) Uani 1 1 d .
H73A H 1.4427 0.5106 1.9336 0.031 Uiso 1 1 calc R
C74 C 1.3520(4) 0.5024(7) 1.8584(3) 0.0286(15) Uani 1 1 d .
C75 C 1.3420(3) 0.6431(7) 1.8533(3) 0.0272(15) Uani 1 1 d .
C76 C 1.3658(4) 0.7233(8) 1.9030(3) 0.0396(19) Uani 1 1 d .
H76A H 1.3908 0.6903 1.9408 0.047 Uiso 1 1 calc R
C77 C 1.3524(4) 0.8529(7) 1.8964(3) 0.045(2) Uani 1 1 d .
H77A H 1.3643 0.9071 1.9299 0.054 Uiso 1 1 calc R
C78 C 1.3210(4) 0.8983(7) 1.8388(4) 0.041(2) Uani 1 1 d .
C79 C 1.2976(4) 0.8226(7) 1.7892(4) 0.0385(19) Uani 1 1 d .
H79A H 1.2751 0.8570 1.7511 0.046 Uiso 1 1 calc R
C80 C 1.3079(4) 0.6926(6) 1.7966(3) 0.0298(16) Uani 1 1 d .
H80A H 1.2918 0.6387 1.7633 0.036 Uiso 1 1 calc R
C81 C 1.4499(4) 0.3641(7) 1.8023(3) 0.0355(17) Uani 1 1 d .
H81A H 1.4902 0.3423 1.7846 0.053 Uiso 1 1 calc R
H81B H 1.4206 0.4312 1.7791 0.053 Uiso 1 1 calc R
H81C H 1.4186 0.2910 1.8019 0.053 Uiso 1 1 calc R
C82 C 1.5372(4) 0.5131(7) 1.8694(3) 0.0360(18) Uani 1 1 d .
C83 C 1.5917(4) 0.2382(8) 1.9043(3) 0.0414(19) Uani 1 1 d .
C84 C 1.7124(4) 0.1780(8) 1.9613(4) 0.055(2) Uani 1 1 d .
H84A H 1.7427 0.1814 2.0026 0.083 Uiso 1 1 calc R
H84B H 1.7370 0.2230 1.9352 0.083 Uiso 1 1 calc R
H84C H 1.7052 0.0910 1.9484 0.083 Uiso 1 1 calc R

loop_
_atom_site_aniso_label
_atom_site_aniso_U_11
_atom_site_aniso_U_22
_atom_site_aniso_U_33
_atom_site_aniso_U_23
_atom_site_aniso_U_13
_atom_site_aniso_U_12
Br1 0.0439(4) 0.0416(4) 0.0296(4) 0.0028(3) -0.0074(3) -0.0063(4)
Cl1 0.0838(17) 0.0294(12) 0.0922(17) 0.0009(11) 0.0430(14) -0.0088(11)
O1 0.059(4) 0.106(5) 0.035(3) -0.010(3) 0.013(3) -0.048(4)
O2 0.028(3) 0.045(3) 0.023(2) -0.005(2) 0.000(2) -0.008(2)
O3 0.048(3) 0.033(3) 0.080(4) 0.001(3) 0.040(3) 0.001(3)
O4 0.052(3) 0.027(3) 0.037(3) 0.008(2) -0.001(2) -0.007(2)
N1 0.035(3) 0.031(3) 0.018(3) 0.000(2) 0.002(2) -0.011(3)
F1 0.041(3) 0.028(2) 0.069(3) 0.010(2) 0.007(2) 0.006(2)
F2 0.030(2) 0.048(3) 0.044(2) -0.008(2) -0.0111(19) 0.0054(19)
F3 0.045(3) 0.061(3) 0.036(2) -0.013(2) 0.0109(19) 0.011(2)
C1 0.037(4) 0.034(4) 0.025(3) 0.003(3) -0.006(3) -0.011(4)
C2 0.044(4) 0.030(4) 0.022(4) 0.000(3) 0.007(3) -0.005(3)
C3 0.028(4) 0.034(4) 0.041(4) 0.006(3) 0.003(3) 0.004(3)
C4 0.022(3) 0.018(4) 0.028(3) 0.002(3) 0.001(3) -0.005(3)
C5 0.025(4) 0.033(4) 0.029(3) -0.002(3) 0.004(3) 0.001(3)
C6 0.020(4) 0.037(5) 0.042(4) 0.009(3) -0.003(3) -0.004(3)
C7 0.027(4) 0.034(4) 0.019(3) -0.001(3) 0.002(3) -0.013(3)
C8 0.032(4) 0.022(4) 0.022(3) 0.000(3) 0.013(3) -0.003(3)
C9 0.027(3) 0.016(3) 0.027(3) 0.004(3) 0.009(3) 0.003(3)
C10 0.026(4) 0.019(4) 0.029(3) 0.002(3) 0.003(3) 0.002(3)
C11 0.029(4) 0.035(4) 0.029(4) -0.003(3) 0.010(3) 0.003(3)
C12 0.019(4) 0.031(4) 0.036(4) 0.000(3) 0.008(3) -0.003(3)
C13 0.045(5) 0.044(5) 0.033(4) -0.007(4) 0.015(4) -0.013(4)
C14 0.053(5) 0.035(5) 0.050(5) -0.014(4) 0.030(4) -0.008(4)
C15 0.032(4) 0.025(4) 0.058(5) -0.009(4) 0.017(4) -0.009(3)
C16 0.046(5) 0.043(5) 0.049(5) 0.019(4) 0.022(4) -0.008(4)
C17 0.034(4) 0.041(5) 0.044(4) -0.011(4) 0.028(4) -0.003(4)
C18 0.038(4) 0.033(4) 0.022(3) 0.004(3) 0.011(3) 0.000(3)
C19 0.028(4) 0.027(4) 0.026(4) 0.000(3) 0.000(3) -0.004(3)
C20 0.032(4) 0.039(4) 0.031(4) 0.000(3) 0.007(3) -0.005(3)
C21 0.025(4) 0.043(5) 0.045(4) -0.003(4) -0.006(3) -0.013(4)
Br3 0.0511(5) 0.0677(6) 0.0434(5) -0.0117(4) -0.0201(4) 0.0161(5)
Cl3 0.118(2) 0.0321(12) 0.0713(15) -0.0044(11) 0.0485(15) 0.0077(13)
F7 0.025(2) 0.053(3) 0.054(3) 0.002(2) -0.0016(19) -0.003(2)
F8 0.047(3) 0.031(2) 0.081(3) -0.017(2) 0.021(2) -0.005(2)
F9 0.046(3) 0.053(3) 0.050(3) 0.015(2) 0.015(2) -0.009(2)
O9 0.053(3) 0.077(4) 0.033(3) -0.001(3) 0.002(3) 0.033(3)
O10 0.043(3) 0.059(4) 0.035(3) 0.006(3) 0.017(2) 0.015(3)
O11 0.037(3) 0.036(3) 0.033(3) 0.004(2) 0.016(2) -0.003(2)
O12 0.035(3) 0.027(3) 0.043(3) -0.016(2) -0.001(2) 0.005(2)
N3 0.036(3) 0.024(3) 0.022(3) 0.002(2) 0.008(3) 0.008(3)
C43 0.044(4) 0.040(5) 0.029(4) 0.003(4) 0.013(3) 0.004(4)
C44 0.060(5) 0.045(5) 0.036(4) -0.007(4) 0.020(4) 0.002(4)
C45 0.049(5) 0.040(5) 0.046(5) -0.004(4) 0.019(4) 0.012(4)
C46 0.050(5) 0.033(4) 0.038(4) 0.005(4) 0.019(4) 0.012(4)
C47 0.046(4) 0.043(5) 0.024(4) -0.001(3) 0.015(3) 0.009(4)
C48 0.020(4) 0.034(4) 0.027(4) -0.002(3) 0.006(3) 0.007(3)
C49 0.029(4) 0.030(4) 0.018(3) -0.001(3) -0.001(3) -0.002(3)
C50 0.026(4) 0.026(4) 0.023(3) 0.004(3) 0.004(3) 0.000(3)
C51 0.021(4) 0.033(4) 0.020(3) 0.003(3) 0.007(3) 0.006(3)
C52 0.029(4) 0.028(4) 0.018(3) -0.003(3) 0.006(3) 0.007(3)
C53 0.025(3) 0.027(4) 0.024(3) 0.000(3) 0.008(3) 0.002(3)
C54 0.024(4) 0.023(4) 0.034(4) -0.003(3) 0.000(3) 0.001(3)
C55 0.031(4) 0.030(4) 0.029(4) 0.001(3) 0.007(3) 0.007(3)
C56 0.051(5) 0.036(4) 0.022(4) 0.001(3) 0.007(3) -0.001(4)
C57 0.029(4) 0.039(5) 0.043(4) -0.019(4) -0.009(3) 0.008(4)
C58 0.019(4) 0.040(5) 0.052(5) -0.010(4) 0.004(3) -0.002(3)
C59 0.035(4) 0.032(4) 0.033(4) 0.000(3) 0.009(3) 0.003(3)
C60 0.041(4) 0.033(4) 0.024(3) -0.003(3) 0.007(3) 0.005(3)
C61 0.053(5) 0.044(5) 0.058(5) 0.007(4) 0.024(4) 0.011(4)
C62 0.027(4) 0.030(4) 0.032(4) -0.003(3) -0.001(3) 0.005(3)
C63 0.028(4) 0.037(5) 0.038(4) 0.002(3) 0.010(3) 0.002(3)
Br4 0.0806(7) 0.0645(6) 0.0507(5) 0.0092(5) 0.0415(5) 0.0169(5)
Br2 0.1529(11) 0.0472(5) 0.0469(5) -0.0156(4) 0.0605(6) -0.0289(6)
Cl2 0.0874(17) 0.0253(12) 0.0851(16) -0.0041(11) -0.0246(14) -0.0056(11)
F4 0.080(4) 0.028(3) 0.105(4) 0.000(3) 0.063(3) 0.008(3)
F5 0.051(3) 0.092(4) 0.041(2) 0.032(3) 0.024(2) 0.035(3)
F6 0.048(3) 0.044(3) 0.047(2) 0.010(2) 0.034(2) 0.010(2)
O5 0.033(3) 0.039(3) 0.059(3) 0.002(3) 0.005(3) -0.001(3)
O6 0.042(3) 0.088(5) 0.039(3) 0.006(3) 0.007(3) -0.027(3)
O7 0.048(3) 0.039(3) 0.033(3) 0.004(2) 0.020(2) -0.007(2)
O8 0.059(4) 0.029(3) 0.037(3) -0.009(2) 0.018(3) -0.012(3)
N2 0.035(3) 0.032(4) 0.028(3) -0.004(3) 0.010(3) -0.004(3)
C22 0.038(4) 0.025(4) 0.034(4) -0.005(3) 0.022(3) -0.009(3)
C23 0.062(5) 0.028(4) 0.037(4) -0.010(3) 0.026(4) -0.002(4)
C24 0.062(5) 0.043(5) 0.030(4) 0.005(4) 0.012(4) -0.013(4)
C25 0.093(7) 0.032(5) 0.038(4) -0.012(4) 0.040(5) -0.028(5)
C26 0.053(5) 0.043(5) 0.056(5) -0.014(4) 0.044(5) -0.005(4)
C27 0.035(4) 0.035(5) 0.053(5) -0.005(4) 0.018(4) 0.000(4)
C28 0.029(4) 0.029(4) 0.023(3) 0.001(3) 0.001(3) -0.001(3)
C29 0.023(3) 0.028(4) 0.024(3) 0.004(3) 0.010(3) -0.001(3)
C30 0.020(3) 0.023(4) 0.030(3) 0.002(3) 0.006(3) 0.007(3)
C31 0.032(4) 0.022(4) 0.034(4) -0.003(3) 0.015(3) -0.004(3)
C32 0.026(4) 0.029(4) 0.029(4) -0.004(3) 0.008(3) 0.004(3)
C33 0.022(4) 0.027(4) 0.039(4) -0.003(3) 0.008(3) -0.001(3)
C34 0.034(4) 0.034(5) 0.045(4) 0.002(4) -0.005(4) -0.002(4)
C35 0.042(5) 0.039(5) 0.053(5) -0.004(4) -0.010(4) -0.006(4)
C36 0.044(4) 0.028(4) 0.038(4) -0.004(4) -0.001(3) -0.001(4)
C37 0.051(5) 0.030(4) 0.037(4) 0.015(3) -0.006(4) -0.002(4)
C38 0.034(4) 0.034(4) 0.027(4) 0.001(3) -0.002(3) -0.014(3)
C39 0.038(4) 0.042(5) 0.022(3) 0.004(3) 0.005(3) 0.008(4)
C40 0.039(4) 0.029(4) 0.038(4) 0.002(3) 0.016(4) 0.005(3)
C41 0.049(5) 0.041(5) 0.031(4) 0.005(3) 0.019(4) -0.007(4)
C42 0.054(5) 0.033(5) 0.052(5) -0.004(4) 0.033(4) -0.005(4)
Cl4 0.0817(17) 0.0329(12) 0.0687(15) 0.0006(10) -0.0100(13) 0.0136(12)
O13 0.036(3) 0.066(4) 0.035(3) 0.003(3) 0.008(2) 0.020(3)
O14 0.064(4) 0.078(5) 0.039(3) -0.003(3) 0.022(3) 0.023(3)
O15 0.031(3) 0.037(3) 0.047(3) 0.000(2) -0.003(2) -0.004(2)
O16 0.053(3) 0.027(3) 0.039(3) 0.008(2) 0.020(2) 0.010(2)
F10 0.038(2) 0.053(3) 0.067(3) -0.002(3) 0.030(2) -0.006(2)
F11 0.038(3) 0.050(3) 0.058(3) -0.012(2) 0.006(2) -0.012(2)
F12 0.044(3) 0.033(2) 0.072(3) 0.017(2) 0.027(2) 0.002(2)
N4 0.032(3) 0.024(3) 0.024(3) 0.002(2) 0.006(3) 0.001(3)
C64 0.030(4) 0.029(4) 0.030(4) 0.001(3) 0.012(3) 0.003(3)
C65 0.030(4) 0.035(4) 0.031(4) -0.007(3) 0.012(3) 0.000(3)
C66 0.052(5) 0.033(4) 0.042(4) 0.005(4) 0.028(4) 0.011(4)
C67 0.029(4) 0.048(5) 0.059(5) 0.007(4) 0.028(4) 0.003(4)
C68 0.029(4) 0.042(5) 0.039(4) 0.000(3) 0.013(3) -0.005(3)
C69 0.021(3) 0.020(3) 0.034(4) 0.002(3) 0.016(3) 0.001(3)
C70 0.020(3) 0.025(4) 0.031(3) -0.003(3) 0.003(3) 0.007(3)
C71 0.032(4) 0.032(4) 0.026(4) -0.005(3) 0.007(3) 0.005(3)
C72 0.020(3) 0.032(4) 0.022(3) 0.001(3) 0.004(3) -0.003(3)
C73 0.028(4) 0.023(4) 0.025(3) 0.003(3) 0.007(3) -0.006(3)
C74 0.028(4) 0.034(4) 0.025(3) -0.001(3) 0.008(3) -0.004(3)
C75 0.019(4) 0.035(4) 0.026(3) -0.002(3) 0.004(3) 0.002(3)
C76 0.037(4) 0.052(5) 0.028(4) 0.001(4) 0.004(3) 0.014(4)
C77 0.051(5) 0.031(4) 0.048(4) -0.006(4) 0.003(4) 0.016(4)
C78 0.032(4) 0.033(4) 0.052(5) 0.001(4) 0.001(4) 0.006(3)
C79 0.025(4) 0.032(4) 0.054(5) 0.020(4) 0.001(3) -0.003(3)
C80 0.031(4) 0.025(4) 0.029(4) -0.001(3) 0.002(3) -0.005(3)
C81 0.043(4) 0.036(4) 0.027(4) 0.002(3) 0.008(3) -0.005(4)
C82 0.033(4) 0.040(5) 0.033(4) 0.001(3) 0.005(3) 0.002(4)
C83 0.043(5) 0.046(5) 0.042(5) 0.003(4) 0.024(4) 0.011(4)
C84 0.042(5) 0.057(6) 0.070(6) 0.000(5) 0.019(4) 0.026(4)

loop_
_atom_type_symbol
_atom_type_description
_atom_type_scat_dispersion_real
_atom_type_scat_dispersion_imag
_atom_type_scat_source
C C 0.0033 0.0016 'International Tables Vol C Tables 4.2.6.8 and 6.1.1.4'
H H 0.0000 0.0000 'International Tables Vol C Tables 4.2.6.8 and 6.1.1.4'
N N 0.0061 0.0033 'International Tables Vol C Tables 4.2.6.8 and 6.1.1.4'
O O 0.0106 0.0060 'International Tables Vol C Tables 4.2.6.8 and 6.1.1.4'
F F 0.0171 0.0103 'International Tables Vol C Tables 4.2.6.8 and 6.1.1.4'
Cl Cl 0.1484 0.1585 'International Tables Vol C Tables 4.2.6.8 and 6.1.1.4'
Br Br -0.2901 2.4595 'International Tables Vol C Tables 4.2.6.8 and 6.1.1.4'

loop_
_geom_angle_atom_site_label_1
_geom_angle_atom_site_label_2
_geom_angle_atom_site_label_3
_geom_angle
C20 O2 C21 115.0(6)
O4 N1 C7 128.4(6)
O4 N1 C10 118.6(5)
C7 N1 C10 112.9(5)
C6 C1 C2 121.1(6)
C6 C1 Br1 119.5(5)
C2 C1 Br1 119.4(6)
C1 C2 C3 119.6(7)
C1 C2 H2A 120.2
C3 C2 H2A 120.2
C4 C3 C2 120.3(7)
C4 C3 H3A 119.8
C2 C3 H3A 119.8
C3 C4 C5 119.5(6)
C3 C4 C10 121.2(6)
C5 C4 C10 119.2(6)
C6 C5 C4 119.1(7)
C6 C5 H5A 120.5
C4 C5 H5A 120.5
C1 C6 C5 120.2(6)
C1 C6 H6A 119.9
C5 C6 H6A 119.9
N1 C7 C20 120.3(6)
N1 C7 C8 112.8(5)
C20 C7 C8 126.9(6)
C19 C8 C7 111.8(5)
C19 C8 C18 109.2(5)
C7 C8 C18 111.2(5)
C19 C8 C9 109.9(5)
C7 C8 C9 101.2(5)
C18 C8 C9 113.4(5)
C11 C9 C10 110.4(5)
C11 C9 C8 113.7(5)
C10 C9 C8 104.3(5)
C11 C9 H9A 109.4
C10 C9 H9A 109.4
C8 C9 H9A 109.4
C4 C10 N1 109.9(5)
C4 C10 C9 117.4(5)
N1 C10 C9 102.3(5)
C4 C10 H10A 109.0
N1 C10 H10A 109.0
C9 C10 H10A 109.0
O3 C11 C12 120.0(7)
O3 C11 C9 120.1(6)
C12 C11 C9 119.7(6)
C17 C12 C13 118.9(7)
C17 C12 C11 117.7(7)
C13 C12 C11 123.4(7)
C14 C13 C12 120.5(7)
C14 C13 H13A 119.7
C12 C13 H13A 119.7
C13 C14 C15 118.9(7)
C13 C14 H14A 120.5
C15 C14 H14A 120.5
C16 C15 C14 121.6(7)
C16 C15 Cl1 118.7(6)
C14 C15 Cl1 119.6(6)
C15 C16 C17 119.4(7)
C15 C16 H16A 120.3
C17 C16 H16A 120.3
C12 C17 C16 120.5(7)
C12 C17 H17A 119.7
C16 C17 H17A 119.7
C8 C18 H18A 109.5
C8 C18 H18B 109.5
H18A C18 H18B 109.5
C8 C18 H18C 109.5
H18A C18 H18C 109.5
H18B C18 H18C 109.5
F1 C19 F3 107.7(5)
F1 C19 F2 106.6(5)
F3 C19 F2 105.1(5)
F1 C19 C8 112.4(6)
F3 C19 C8 112.9(5)
F2 C19 C8 111.6(5)
O1 C20 O2 126.1(7)
O1 C20 C7 122.8(6)
O2 C20 C7 111.1(6)
O2 C21 H21A 109.5
O2 C21 H21B 109.5
H21A C21 H21B 109.5
O2 C21 H21C 109.5
H21A C21 H21C 109.5
H21B C21 H21C 109.5
C62 O10 C61 117.0(6)
O12 N3 C52 127.9(6)
O12 N3 C53 119.5(5)
C52 N3 C53 112.5(5)
C44 C43 C48 118.7(7)
C44 C43 H43A 120.7
C48 C43 H43A 120.7
C45 C44 C43 120.7(7)
C45 C44 H44A 119.7
C43 C44 H44A 119.7
C44 C45 C46 121.1(7)
C44 C45 Cl3 119.7(6)
C46 C45 Cl3 119.3(6)
C45 C46 C47 119.8(7)
C45 C46 H46A 120.1
C47 C46 H46A 120.1
C46 C47 C48 121.1(6)
C46 C47 H47A 119.5
C48 C47 H47A 119.5
C47 C48 C43 118.6(7)
C47 C48 C49 124.9(6)
C43 C48 C49 116.5(6)
O11 C49 C48 121.3(6)
O11 C49 C50 120.8(6)
C48 C49 C50 117.9(6)
C53 C50 C49 112.0(5)
C53 C50 C51 103.4(5)
C49 C50 C51 110.4(5)
C53 C50 H50A 110.3
C49 C50 H50A 110.3
C51 C50 H50A 110.3
C60 C51 C52 111.9(5)
C60 C51 C63 108.8(5)
C52 C51 C63 109.3(5)
C60 C51 C50 115.5(5)
C52 C51 C50 101.0(5)
C63 C51 C50 110.0(5)
N3 C52 C62 120.7(6)
N3 C52 C51 111.4(5)
C62 C52 C51 127.2(5)
C54 C53 N3 111.0(5)
C54 C53 C50 116.7(5)
N3 C53 C50 103.0(5)
C54 C53 H53A 108.6
N3 C53 H53A 108.6
C50 C53 H53A 108.6
C59 C54 C55 119.1(6)
C59 C54 C53 121.3(6)
C55 C54 C53 119.6(6)
C56 C55 C54 120.7(7)
C56 C55 H55A 119.7
C54 C55 H55A 119.7
C55 C56 C57 118.5(7)
C55 C56 H56A 120.7
C57 C56 H56A 120.7
C58 C57 C56 121.7(6)
C58 C57 Br3 120.8(6)
C56 C57 Br3 117.4(6)
C57 C58 C59 119.0(7)
C57 C58 H58A 120.5
C59 C58 H58A 120.5
C54 C59 C58 120.8(7)
C54 C59 H59A 119.6
C58 C59 H59A 119.6
C51 C60 H60A 109.5
C51 C60 H60B 109.5
H60A C60 H60B 109.5
C51 C60 H60C 109.5
H60A C60 H60C 109.5
H60B C60 H60C 109.5
O10 C61 H61A 109.5
O10 C61 H61B 109.5
H61A C61 H61B 109.5
O10 C61 H61C 109.5
H61A C61 H61C 109.5
H61B C61 H61C 109.5
O9 C62 O10 124.5(7)
O9 C62 C52 123.5(7)
O10 C62 C52 112.0(6)
F7 C63 F8 107.0(6)
F7 C63 F9 106.4(6)
F8 C63 F9 106.7(6)
F7 C63 C51 112.0(6)
F8 C63 C51 111.4(6)
F9 C63 C51 113.0(6)
C41 O7 C42 116.5(6)
O8 N2 C28 127.0(6)
O8 N2 C31 119.9(5)
C28 N2 C31 113.0(6)
C27 C22 C23 117.5(6)
C27 C22 C31 120.2(7)
C23 C22 C31 122.2(6)
C24 C23 C22 120.6(7)
C24 C23 H23A 119.7
C22 C23 H23A 119.7
C25 C24 C23 120.1(8)
C25 C24 H24A 120.0
C23 C24 H24A 120.0
C24 C25 C26 120.7(7)
C24 C25 Br2 120.1(7)
C26 C25 Br2 119.1(7)
C27 C26 C25 117.7(7)
C27 C26 H26A 121.1
C25 C26 H26A 121.1
C26 C27 C22 123.3(7)
C26 C27 H27A 118.3
C22 C27 H27A 118.3
N2 C28 C41 120.9(6)
N2 C28 C29 111.6(6)
C41 C28 C29 127.6(6)
C40 C29 C28 109.4(5)
C40 C29 C39 109.5(5)
C28 C29 C39 111.5(5)
C40 C29 C30 110.6(5)
C28 C29 C30 101.5(5)
C39 C29 C30 114.0(5)
C32 C30 C31 111.6(5)
C32 C30 C29 111.5(5)
C31 C30 C29 104.4(5)
C32 C30 H30A 109.7
C31 C30 H30A 109.7
C29 C30 H30A 109.7
N2 C31 C22 109.7(5)
N2 C31 C30 102.6(5)
C22 C31 C30 116.1(6)
N2 C31 H31A 109.4
C22 C31 H31A 109.4
C30 C31 H31A 109.4
O5 C32 C33 119.6(6)
O5 C32 C30 119.4(6)
C33 C32 C30 120.9(6)
C38 C33 C34 120.0(6)
C38 C33 C32 122.5(6)
C34 C33 C32 117.5(6)
C33 C34 C35 120.6(7)
C33 C34 H34A 119.7
C35 C34 H34A 119.7
C36 C35 C34 117.8(7)
C36 C35 H35A 121.1
C34 C35 H35A 121.1
C37 C36 C35 122.9(7)
C37 C36 Cl2 119.0(6)
C35 C36 Cl2 118.1(5)
C36 C37 C38 118.7(7)
C36 C37 H37A 120.6
C38 C37 H37A 120.6
C33 C38 C37 119.8(6)
C33 C38 H38A 120.1
C37 C38 H38A 120.1
C29 C39 H39A 109.5
C29 C39 H39B 109.5
H39A C39 H39B 109.5
C29 C39 H39C 109.5
H39A C39 H39C 109.5
H39B C39 H39C 109.5
F5 C40 F4 107.6(6)
F5 C40 F6 106.5(6)
F4 C40 F6 106.1(6)
F5 C40 C29 112.9(6)
F4 C40 C29 111.2(6)
F6 C40 C29 112.2(6)
O6 C41 O7 125.9(7)
O6 C41 C28 123.0(6)
O7 C41 C28 111.1(6)
O7 C42 H42A 109.5
O7 C42 H42B 109.5
H42A C42 H42B 109.5
O7 C42 H42C 109.5
H42A C42 H42C 109.5
H42B C42 H42C 109.5
C83 O13 C84 116.5(6)
O16 N4 C71 128.7(6)
O16 N4 C70 119.3(5)
C71 N4 C70 111.9(5)
C65 C64 C69 119.5(6)
C65 C64 H64A 120.2
C69 C64 H64A 120.2
C64 C65 C66 120.8(7)
C64 C65 H65A 119.6
C66 C65 H65A 119.6
C67 C66 C65 119.8(6)
C67 C66 Br4 119.9(6)
C65 C66 Br4 120.2(6)
C66 C67 C68 119.6(7)
C66 C67 H67A 120.2
C68 C67 H67A 120.2
C69 C68 C67 120.5(7)
C69 C68 H68A 119.7
C67 C68 H68A 119.7
C68 C69 C64 119.5(6)
C68 C69 C70 120.4(6)
C64 C69 C70 120.1(6)
C69 C70 N4 110.4(5)
C69 C70 C73 117.2(5)
N4 C70 C73 102.1(5)
C69 C70 H70A 108.9
N4 C70 H70A 108.9
C73 C70 H70A 108.9
N4 C71 C83 121.6(6)
N4 C71 C72 113.2(6)
C83 C71 C72 124.8(6)
C82 C72 C71 110.2(5)
C82 C72 C81 109.5(6)
C71 C72 C81 110.4(6)
C82 C72 C73 111.5(6)
C71 C72 C73 100.4(5)
C81 C72 C73 114.4(5)
C74 C73 C70 113.4(5)
C74 C73 C72 111.3(5)
C70 C73 C72 104.5(5)
C74 C73 H73A 109.2
C70 C73 H73A 109.2
C72 C73 H73A 109.2
O15 C74 C75 121.4(6)
O15 C74 C73 118.9(6)
C75 C74 C73 119.7(6)
C80 C75 C76 120.0(7)
C80 C75 C74 117.6(6)
C76 C75 C74 122.4(6)
C75 C76 C77 120.1(7)
C75 C76 H76A 120.0
C77 C76 H76A 120.0
C78 C77 C76 117.7(7)
C78 C77 H77A 121.1
C76 C77 H77A 121.1
C79 C78 C77 123.5(7)
C79 C78 Cl4 118.5(6)
C77 C78 Cl4 117.8(6)
C78 C79 C80 118.4(7)
C78 C79 H79A 120.8
C80 C79 H79A 120.8
C75 C80 C79 120.1(7)
C75 C80 H80A 120.0
C79 C80 H80A 120.0
C72 C81 H81A 109.5
C72 C81 H81B 109.5
H81A C81 H81B 109.5
C72 C81 H81C 109.5
H81A C81 H81C 109.5
H81B C81 H81C 109.5
F10 C82 F11 106.3(6)
F10 C82 F12 106.2(6)
F11 C82 F12 106.1(6)
F10 C82 C72 113.8(6)
F11 C82 C72 113.6(6)
F12 C82 C72 110.2(6)
O14 C83 O13 126.1(7)
O14 C83 C71 123.1(7)
O13 C83 C71 110.8(6)
O13 C84 H84A 109.5
O13 C84 H84B 109.5
H84A C84 H84B 109.5
O13 C84 H84C 109.5
H84A C84 H84C 109.5
H84B C84 H84C 109.5

loop_
_geom_bond_atom_site_label_1
_geom_bond_atom_site_label_2
_geom_bond_distance
Br1 C1 1.906(6)
Cl1 C15 1.740(8)
O1 C20 1.184(8)
O2 C20 1.323(8)
O2 C21 1.475(8)
O3 C11 1.196(8)
O4 N1 1.279(7)
N1 C7 1.292(8)
N1 C10 1.510(8)
F1 C19 1.314(8)
F2 C19 1.363(7)
F3 C19 1.332(7)
C1 C6 1.345(10)
C1 C2 1.368(10)
C2 C3 1.376(9)
C2 H2A 0.9300
C3 C4 1.370(9)
C3 H3A 0.9300
C4 C5 1.394(9)
C4 C10 1.501(8)
C5 C6 1.390(9)
C5 H5A 0.9300
C6 H6A 0.9300
C7 C20 1.494(9)
C7 C8 1.509(9)
C8 C19 1.489(9)
C8 C18 1.543(9)
C8 C9 1.581(8)
C9 C11 1.526(9)
C9 C10 1.539(8)
C9 H9A 0.9800
C10 H10A 0.9800
C11 C12 1.489(10)
C12 C17 1.379(10)
C12 C13 1.399(10)
C13 C14 1.376(10)
C13 H13A 0.9300
C14 C15 1.380(11)
C14 H14A 0.9300
C15 C16 1.360(11)
C16 C17 1.386(11)
C16 H16A 0.9300
C17 H17A 0.9300
C18 H18A 0.9600
C18 H18B 0.9600
C18 H18C 0.9600
C21 H21A 0.9600
C21 H21B 0.9600
C21 H21C 0.9600
Br3 C57 1.896(6)
Cl3 C45 1.744(8)
F7 C63 1.331(8)
F8 C63 1.335(8)
F9 C63 1.342(8)
O9 C62 1.195(7)
O10 C62 1.293(8)
O10 C61 1.475(9)
O11 C49 1.207(8)
O12 N3 1.267(7)
N3 C52 1.312(8)
N3 C53 1.504(8)
C43 C44 1.389(11)
C43 C48 1.421(9)
C43 H43A 0.9300
C44 C45 1.358(11)
C44 H44A 0.9300
C45 C46 1.364(10)
C46 C47 1.374(10)
C46 H46A 0.9300
C47 C48 1.378(9)
C47 H47A 0.9300
C48 C49 1.489(9)
C49 C50 1.531(9)
C50 C53 1.530(9)
C50 C51 1.583(8)
C50 H50A 0.9800
C51 C60 1.514(8)
C51 C52 1.515(9)
C51 C63 1.523(10)
C52 C62 1.473(9)
C53 C54 1.498(8)
C53 H53A 0.9800
C54 C59 1.385(9)
C54 C55 1.394(9)
C55 C56 1.375(9)
C55 H55A 0.9300
C56 C57 1.403(11)
C56 H56A 0.9300
C57 C58 1.357(11)
C58 C59 1.390(9)
C58 H58A 0.9300
C59 H59A 0.9300
C60 H60A 0.9600
C60 H60B 0.9600
C60 H60C 0.9600
C61 H61A 0.9600
C61 H61B 0.9600
C61 H61C 0.9600
Br4 C66 1.886(7)
Br2 C25 1.884(7)
Cl2 C36 1.749(8)
F4 C40 1.343(8)
F5 C40 1.317(8)
F6 C40 1.346(8)
O5 C32 1.225(8)
O6 C41 1.190(9)
O7 C41 1.315(8)
O7 C42 1.465(9)
O8 N2 1.270(7)
N2 C28 1.312(8)
N2 C31 1.497(9)
C22 C27 1.374(10)
C22 C23 1.385(10)
C22 C31 1.499(9)
C23 C24 1.378(10)
C23 H23A 0.9300
C24 C25 1.374(12)
C24 H24A 0.9300
C25 C26 1.381(12)
C26 C27 1.372(10)
C26 H26A 0.9300
C27 H27A 0.9300
C28 C41 1.483(10)
C28 C29 1.510(9)
C29 C40 1.500(9)
C29 C39 1.560(8)
C29 C30 1.578(9)
C30 C32 1.519(9)
C30 C31 1.527(9)
C30 H30A 0.9800
C31 H31A 0.9800
C32 C33 1.496(10)
C33 C38 1.380(9)
C33 C34 1.384(9)
C34 C35 1.386(11)
C34 H34A 0.9300
C35 C36 1.372(10)
C35 H35A 0.9300
C36 C37 1.368(9)
C37 C38 1.390(10)
C37 H37A 0.9300
C38 H38A 0.9300
C39 H39A 0.9600
C39 H39B 0.9600
C39 H39C 0.9600
C42 H42A 0.9600
C42 H42B 0.9600
C42 H42C 0.9600
Cl4 C78 1.749(8)
O13 C83 1.303(8)
O13 C84 1.466(9)
O14 C83 1.202(8)
O15 C74 1.219(8)
O16 N4 1.262(7)
F10 C82 1.328(8)
F11 C82 1.335(8)
F12 C82 1.358(8)
N4 C71 1.289(8)
N4 C70 1.524(8)
C64 C65 1.370(9)
C64 C69 1.391(9)
C64 H64A 0.9300
C65 C66 1.376(10)
C65 H65A 0.9300
C66 C67 1.374(11)
C67 C68 1.380(10)
C67 H67A 0.9300
C68 C69 1.376(9)
C68 H68A 0.9300
C69 C70 1.500(9)
C70 C73 1.528(9)
C70 H70A 0.9800
C71 C83 1.502(10)
C71 C72 1.509(9)
C72 C82 1.497(10)
C72 C81 1.530(8)
C72 C73 1.573(9)
C73 C74 1.519(9)
C73 H73A 0.9800
C74 C75 1.494(10)
C75 C80 1.380(9)
C75 C76 1.386(9)
C76 C77 1.387(11)
C76 H76A 0.9300
C77 C78 1.371(10)
C77 H77A 0.9300
C78 C79 1.356(10)
C79 C80 1.386(10)
C79 H79A 0.9300
C80 H80A 0.9300
C81 H81A 0.9600
C81 H81B 0.9600
C81 H81C 0.9600
C84 H84A 0.9600
C84 H84B 0.9600
C84 H84C 0.9600

loop_
_geom_torsion_atom_site_label_1
_geom_torsion_atom_site_label_2
_geom_torsion_atom_site_label_3
_geom_torsion_atom_site_label_4
_geom_torsion
C6 C1 C2 C3 -3.8(11)
Br1 C1 C2 C3 175.2(5)
C1 C2 C3 C4 0.6(10)
C2 C3 C4 C5 2.6(10)
C2 C3 C4 C10 -173.9(6)
C3 C4 C5 C6 -2.7(10)
C10 C4 C5 C6 173.8(6)
C2 C1 C6 C5 3.7(11)
Br1 C1 C6 C5 -175.3(5)
C4 C5 C6 C1 -0.4(10)
O4 N1 C7 C20 -5.9(10)
C10 N1 C7 C20 178.0(6)
O4 N1 C7 C8 175.1(6)
C10 N1 C7 C8 -1.0(8)
N1 C7 C8 C19 133.1(6)
C20 C7 C8 C19 -45.8(9)
N1 C7 C8 C18 -104.5(6)
C20 C7 C8 C18 76.6(8)
N1 C7 C8 C9 16.2(7)
C20 C7 C8 C9 -162.7(6)
C19 C8 C9 C11 97.3(6)
C7 C8 C9 C11 -144.4(6)
C18 C8 C9 C11 -25.3(8)
C19 C8 C9 C10 -142.4(5)
C7 C8 C9 C10 -24.1(6)
C18 C8 C9 C10 95.0(6)
C3 C4 C10 N1 61.4(8)
C5 C4 C10 N1 -115.1(6)
C3 C4 C10 C9 -54.9(9)
C5 C4 C10 C9 128.7(7)
O4 N1 C10 C4 42.9(7)
C7 N1 C10 C4 -140.6(6)
O4 N1 C10 C9 168.3(5)
C7 N1 C10 C9 -15.2(7)
C11 C9 C10 C4 -93.5(7)
C8 C9 C10 C4 144.1(6)
C11 C9 C10 N1 146.2(5)
C8 C9 C10 N1 23.7(6)
C10 C9 C11 O3 -33.8(8)
C8 C9 C11 O3 83.0(8)
C10 C9 C11 C12 150.9(6)
C8 C9 C11 C12 -92.3(7)
O3 C11 C12 C17 -26.2(10)
C9 C11 C12 C17 149.1(6)
O3 C11 C12 C13 151.6(7)
C9 C11 C12 C13 -33.1(9)
C17 C12 C13 C14 -0.4(11)
C11 C12 C13 C14 -178.2(7)
C12 C13 C14 C15 -0.2(12)
C13 C14 C15 C16 -0.8(12)
C13 C14 C15 Cl1 178.8(6)
C14 C15 C16 C17 2.4(12)
Cl1 C15 C16 C17 -177.1(6)
C13 C12 C17 C16 2.1(11)
C11 C12 C17 C16 180.0(7)
C15 C16 C17 C12 -3.1(12)
C7 C8 C19 F1 -169.8(5)
C18 C8 C19 F1 66.6(7)
C9 C8 C19 F1 -58.3(7)
C7 C8 C19 F3 -47.7(7)
C18 C8 C19 F3 -171.3(5)
C9 C8 C19 F3 63.8(7)
C7 C8 C19 F2 70.4(7)
C18 C8 C19 F2 -53.1(7)
C9 C8 C19 F2 -178.0(5)
C21 O2 C20 O1 -5.2(11)
C21 O2 C20 C7 175.4(6)
N1 C7 C20 O1 -51.2(11)
C8 C7 C20 O1 127.6(8)
N1 C7 C20 O2 128.2(7)
C8 C7 C20 O2 -52.9(9)
C48 C43 C44 C45 -1.8(11)
C43 C44 C45 C46 1.0(13)
C43 C44 C45 Cl3 -177.9(6)
C44 C45 C46 C47 2.4(12)
Cl3 C45 C46 C47 -178.7(6)
C45 C46 C47 C48 -5.0(12)
C46 C47 C48 C43 4.0(11)
C46 C47 C48 C49 -176.1(7)
C44 C43 C48 C47 -0.6(10)
C44 C43 C48 C49 179.4(7)
C47 C48 C49 O11 145.9(7)
C43 C48 C49 O11 -34.2(9)
C47 C48 C49 C50 -33.5(9)
C43 C48 C49 C50 146.5(6)
O11 C49 C50 C53 -32.0(8)
C48 C49 C50 C53 147.3(5)
O11 C49 C50 C51 82.6(7)
C48 C49 C50 C51 -98.0(6)
C53 C50 C51 C60 92.5(6)
C49 C50 C51 C60 -27.5(8)
C53 C50 C51 C52 -28.4(6)
C49 C50 C51 C52 -148.4(5)
C53 C50 C51 C63 -143.9(5)
C49 C50 C51 C63 96.2(6)
O12 N3 C52 C62 1.6(10)
C53 N3 C52 C62 -176.0(6)
O12 N3 C52 C51 172.6(6)
C53 N3 C52 C51 -5.1(7)
C60 C51 C52 N3 -102.1(6)
C63 C51 C52 N3 137.3(6)
C50 C51 C52 N3 21.3(7)
C60 C51 C52 C62 68.1(9)
C63 C51 C52 C62 -52.5(8)
C50 C51 C52 C62 -168.5(6)
O12 N3 C53 C54 42.3(8)
C52 N3 C53 C54 -139.8(6)
O12 N3 C53 C50 167.9(5)
C52 N3 C53 C50 -14.2(7)
C49 C50 C53 C54 -93.2(7)
C51 C50 C53 C54 147.9(5)
C49 C50 C53 N3 145.0(5)
C51 C50 C53 N3 26.1(6)
N3 C53 C54 C59 -122.5(7)
C50 C53 C54 C59 120.0(7)
N3 C53 C54 C55 54.9(8)
C50 C53 C54 C55 -62.7(8)
C59 C54 C55 C56 3.1(10)
C53 C54 C55 C56 -174.3(6)
C54 C55 C56 C57 -0.4(10)
C55 C56 C57 C58 -3.0(11)
C55 C56 C57 Br3 175.6(5)
C56 C57 C58 C59 3.6(11)
Br3 C57 C58 C59 -174.9(5)
C55 C54 C59 C58 -2.5(11)
C53 C54 C59 C58 174.8(6)
C57 C58 C59 C54 -0.8(11)
C61 O10 C62 O9 -2.0(11)
C61 O10 C62 C52 178.8(6)
N3 C52 C62 O9 116.3(8)
C51 C52 C62 O9 -53.1(11)
N3 C52 C62 O10 -64.5(8)
C51 C52 C62 O10 126.1(7)
C60 C51 C63 F7 -54.2(7)
C52 C51 C63 F7 68.3(7)
C50 C51 C63 F7 178.3(5)
C60 C51 C63 F8 65.6(7)
C52 C51 C63 F8 -172.0(5)
C50 C51 C63 F8 -61.9(7)
C60 C51 C63 F9 -174.3(6)
C52 C51 C63 F9 -51.9(7)
C50 C51 C63 F9 58.2(7)
C27 C22 C23 C24 2.9(11)
C31 C22 C23 C24 -174.0(7)
C22 C23 C24 C25 -0.8(11)
C23 C24 C25 C26 -1.1(12)
C23 C24 C25 Br2 175.7(6)
C24 C25 C26 C27 0.8(12)
Br2 C25 C26 C27 -176.0(6)
C25 C26 C27 C22 1.5(12)
C23 C22 C27 C26 -3.3(11)
C31 C22 C27 C26 173.6(7)
O8 N2 C28 C41 -3.0(10)
C31 N2 C28 C41 -179.3(6)
O8 N2 C28 C29 176.6(6)
C31 N2 C28 C29 0.3(7)
N2 C28 C29 C40 132.5(6)
C41 C28 C29 C40 -48.0(9)
N2 C28 C29 C39 -106.3(6)
C41 C28 C29 C39 73.3(8)
N2 C28 C29 C30 15.5(7)
C41 C28 C29 C30 -164.9(6)
C40 C29 C30 C32 98.7(6)
C28 C29 C30 C32 -145.3(5)
C39 C29 C30 C32 -25.2(8)
C40 C29 C30 C31 -140.7(6)
C28 C29 C30 C31 -24.6(6)
C39 C29 C30 C31 95.5(6)
O8 N2 C31 C22 42.8(8)
C28 N2 C31 C22 -140.6(6)
O8 N2 C31 C30 166.8(5)
C28 N2 C31 C30 -16.6(7)
C27 C22 C31 N2 -112.2(7)
C23 C22 C31 N2 64.6(8)
C27 C22 C31 C30 132.1(7)
C23 C22 C31 C30 -51.1(9)
C32 C30 C31 N2 145.4(5)
C29 C30 C31 N2 24.8(6)
C32 C30 C31 C22 -95.0(7)
C29 C30 C31 C22 144.4(6)
C31 C30 C32 O5 -30.7(9)
C29 C30 C32 O5 85.7(7)
C31 C30 C32 C33 150.7(6)
C29 C30 C32 C33 -93.0(7)
O5 C32 C33 C38 150.5(7)
C30 C32 C33 C38 -30.9(10)
O5 C32 C33 C34 -29.9(10)
C30 C32 C33 C34 148.8(6)
C38 C33 C34 C35 5.2(12)
C32 C33 C34 C35 -174.5(7)
C33 C34 C35 C36 -5.8(13)
C34 C35 C36 C37 2.8(13)
C34 C35 C36 Cl2 -176.1(7)
C35 C36 C37 C38 0.8(13)
Cl2 C36 C37 C38 179.8(6)
C34 C33 C38 C37 -1.4(11)
C32 C33 C38 C37 178.2(7)
C36 C37 C38 C33 -1.5(12)
C28 C29 C40 F5 -53.2(8)
C39 C29 C40 F5 -175.7(6)
C30 C29 C40 F5 57.8(7)
C28 C29 C40 F4 -174.3(5)
C39 C29 C40 F4 63.2(7)
C30 C29 C40 F4 -63.2(7)
C28 C29 C40 F6 67.1(7)
C39 C29 C40 F6 -55.5(8)
C30 C29 C40 F6 178.1(5)
C42 O7 C41 O6 -3.2(11)
C42 O7 C41 C28 175.5(6)
N2 C28 C41 O6 -58.3(11)
C29 C28 C41 O6 122.2(8)
N2 C28 C41 O7 122.9(7)
C29 C28 C41 O7 -56.6(9)
C69 C64 C65 C66 -0.9(10)
C64 C65 C66 C67 -2.9(11)
C64 C65 C66 Br4 175.2(5)
C65 C66 C67 C68 5.3(11)
Br4 C66 C67 C68 -172.8(6)
C66 C67 C68 C69 -3.9(11)
C67 C68 C69 C64 0.0(11)
C67 C68 C69 C70 177.7(7)
C65 C64 C69 C68 2.4(10)
C65 C64 C69 C70 -175.3(6)
C68 C69 C70 N4 -126.9(6)
C64 C69 C70 N4 50.8(8)
C68 C69 C70 C73 116.8(7)
C64 C69 C70 C73 -65.5(8)
O16 N4 C70 C69 44.1(7)
C71 N4 C70 C69 -140.0(6)
O16 N4 C70 C73 169.4(5)
C71 N4 C70 C73 -14.7(7)
O16 N4 C71 C83 -0.9(10)
C70 N4 C71 C83 -176.4(6)
O16 N4 C71 C72 171.9(6)
C70 N4 C71 C72 -3.6(7)
N4 C71 C72 C82 137.2(6)
C83 C71 C72 C82 -50.2(9)
N4 C71 C72 C81 -101.6(7)
C83 C71 C72 C81 70.9(8)
N4 C71 C72 C73 19.5(7)
C83 C71 C72 C73 -167.9(6)
C69 C70 C73 C74 -92.3(7)
N4 C70 C73 C74 146.9(5)
C69 C70 C73 C72 146.3(5)
N4 C70 C73 C72 25.5(6)
C82 C72 C73 C74 93.4(6)
C71 C72 C73 C74 -149.9(5)
C81 C72 C73 C74 -31.6(8)
C82 C72 C73 C70 -143.8(5)
C71 C72 C73 C70 -27.1(6)
C81 C72 C73 C70 91.2(6)
C70 C73 C74 O15 -38.3(8)
C72 C73 C74 O15 79.2(7)
C70 C73 C74 C75 143.2(6)
C72 C73 C74 C75 -99.3(7)
O15 C74 C75 C80 -33.5(10)
C73 C74 C75 C80 145.0(6)
O15 C74 C75 C76 146.8(7)
C73 C74 C75 C76 -34.8(10)
C80 C75 C76 C77 2.9(11)
C74 C75 C76 C77 -177.3(7)
C75 C76 C77 C78 -5.3(12)
C76 C77 C78 C79 5.0(12)
C76 C77 C78 Cl4 -179.0(6)
C77 C78 C79 C80 -2.0(12)
Cl4 C78 C79 C80 -178.0(6)
C76 C75 C80 C79 0.1(10)
C74 C75 C80 C79 -179.6(7)
C78 C79 C80 C75 -0.6(11)
C71 C72 C82 F10 71.4(7)
C81 C72 C82 F10 -50.3(7)
C73 C72 C82 F10 -177.9(5)
C71 C72 C82 F11 -50.5(8)
C81 C72 C82 F11 -172.2(6)
C73 C72 C82 F11 60.2(7)
C71 C72 C82 F12 -169.4(5)
C81 C72 C82 F12 68.9(7)
C73 C72 C82 F12 -58.8(7)
C84 O13 C83 O14 -1.6(13)
C84 O13 C83 C71 179.0(7)
N4 C71 C83 O14 118.8(9)
C72 C71 C83 O14 -53.2(12)
N4 C71 C83 O13 -61.8(9)
C72 C71 C83 O13 126.2(7)
